data_7024625
loop_
_publ_author_name
'Phomphrai, Khamphee'
'Chumsaeng, Phongnarin'
'Sangtrirutnugul, Preeyanuch'
'Kongsaeree, Palangpon'
'Pohmakotr, Manat'

_publ_section_title
;
 Reverse orders of reactivities in the polymerization of cyclic esters
 using N(2)O(2) aluminium alkoxide complexes.
;
_journal_issue 7
_journal_name_full 'Dalton transactions (Cambridge, England : 2003)'
_journal_page_first 1865
_journal_page_last 1871
_journal_paper_doi 10.1039/b919340e
_journal_volume 39
_journal_year 2010
_chemical_compound_source Synthesis
_chemical_formula_moiety 'C28 H42 Al Cl N2 O2 '
_chemical_formula_sum 'C28 H42 Al Cl N2 O2'
_chemical_formula_weight 501.091
_chemical_name_systematic
;
?
;
_space_group_IT_number 14
_symmetry_cell_setting monoclinic
_symmetry_space_group_name_Hall '-P 2ybc'
_symmetry_space_group_name_H-M 'P 1 21/c 1'
_atom_sites_solution_primary direct
_atom_sites_solution_secondary difmap
_cell_angle_alpha 90.00
_cell_angle_beta 98.298(2)
_cell_angle_gamma 90.00
_cell_formula_units_Z 4
_cell_length_a 12.2526(7)
_cell_length_b 11.8222(6)
_cell_length_c 19.0664(12)
_cell_measurement_reflns_used 4131
_cell_measurement_temperature 123
_cell_measurement_theta_max 27.485
_cell_measurement_theta_min 0.407
_cell_volume 2732.9(3)
_computing_cell_refinement 'HKL Scalepack (Otwinowski & Minor 1997)'
_computing_data_collection KappaCCD
_computing_data_reduction 'Denzo and Scalepak (Otwinowski & Minor, 1997)'
_computing_structure_refinement 'SHELXL-97 (Sheldrick, 1997)'
_computing_structure_solution 'SIR97(Cascarano al.,Acta Cryst.,1996,A52,C-79)'
_diffrn_ambient_temperature 123
_diffrn_measured_fraction_theta_full 0.971
_diffrn_measured_fraction_theta_max 0.971
_diffrn_measurement_device KappaCCD
_diffrn_measurement_method CCD
_diffrn_orient_matrix_type X=UH
_diffrn_orient_matrix_UB_11 0.00355
_diffrn_orient_matrix_UB_12 -0.07469
_diffrn_orient_matrix_UB_13 -0.03480
_diffrn_orient_matrix_UB_21 -0.07601
_diffrn_orient_matrix_UB_22 0.01264
_diffrn_orient_matrix_UB_23 -0.03489
_diffrn_orient_matrix_UB_31 0.02323
_diffrn_orient_matrix_UB_32 0.01389
_diffrn_orient_matrix_UB_33 -0.04557
_diffrn_radiation_source 'fine-focus sealed tube'
_diffrn_radiation_type ' MoK\a'
_diffrn_radiation_wavelength_id all
_diffrn_reflns_limit_h_max 13
_diffrn_reflns_limit_h_min 0
_diffrn_reflns_limit_k_max 13
_diffrn_reflns_limit_k_min 0
_diffrn_reflns_limit_l_max 21
_diffrn_reflns_limit_l_min -21
_diffrn_reflns_number 4355
_diffrn_reflns_theta_full 23.94
_diffrn_reflns_theta_max 23.94
_diffrn_reflns_theta_min 2.03
_exptl_absorpt_coefficient_mu 0.199
_exptl_absorpt_correction_type none
_exptl_crystal_colour 'Pale yellow'
_exptl_crystal_density_diffrn 1.218
_exptl_crystal_density_method 'not measured'
_exptl_crystal_description block
_exptl_crystal_F_000 1080
_exptl_crystal_size_max 0.25
_exptl_crystal_size_mid 0.20
_exptl_crystal_size_min 0.18
_refine_diff_density_max 0.653
_refine_diff_density_min -0.598
_refine_diff_density_rms 0.097
_refine_ls_extinction_method none
_refine_ls_goodness_of_fit_ref 1.089
_refine_ls_hydrogen_treatment refxyz
_refine_ls_matrix_type full
_refine_ls_number_parameters 307
_refine_ls_number_reflns 4140
_refine_ls_number_restraints 0
_refine_ls_restrained_S_all 1.089
_refine_ls_R_factor_all 0.0784
_refine_ls_R_factor_gt 0.0686
_refine_ls_shift/su_max 0.000
_refine_ls_shift/su_mean 0.000
_refine_ls_structure_factor_coef Fsqd
_refine_ls_weighting_details 'calc w=1/[\s^2^(Fo^2^)+(0.1411P)^2^+2.0017P] where P=(Fo^2^+2Fc^2^)/3'
_refine_ls_weighting_scheme calc
_refine_ls_wR_factor_gt 0.1920
_refine_ls_wR_factor_ref 0.2051
_reflns_number_gt 3577
_reflns_number_total 4140
_reflns_threshold_expression >2sigma(I)
_cod_data_source_file b919340e.txt
_cod_data_source_block 2
_cod_depositor_comments
;
The following automatic conversions were performed:

'_symmetry_cell_setting' value 'Monoclinic' changed to 'monoclinic'
according to /home/saulius/struct/CIF-dictionaries/cif_core.dic
dictionary named 'cif_core.dic' version 2.4.2 from 2011-04-26.

Automatic conversion script
Id: cif_fix_values 1891 2012-01-12 08:04:46Z andrius 
;
_cod_original_sg_symbol_Hall '-P 2ybc '
_cod_original_sg_symbol_H-M 'P 21/c '
_cod_original_formula_sum 'C28 H42 Al Cl N2 O2 '
_cod_database_code 7024625

loop_
_symmetry_equiv_pos_as_xyz
+X,+Y,+Z
-X,-Y,-Z
'-X,+Y+ 1/2,-Z+ 1/2'
'+X,-Y+ 1/2,+Z+ 1/2'

loop_
_atom_site_label
_atom_site_type_symbol
_atom_site_fract_x
_atom_site_fract_y
_atom_site_fract_z
_atom_site_U_iso_or_equiv
_atom_site_adp_type
_atom_site_occupancy
_atom_site_symmetry_multiplicity
_atom_site_calc_flag
_atom_site_refinement_flags
Cl1 Cl 0.92879(7) -0.10116(7) 0.21843(4) 0.0315(3) Uani 1 1 d .
Al1 Al 0.87335(7) 0.02205(8) 0.29642(5) 0.0234(3) Uani 1 1 d .
O2 O 0.81820(18) 0.11359(18) 0.22937(12) 0.0268(5) Uani 1 1 d .
O1 O 0.80744(18) -0.08288(18) 0.34006(12) 0.0265(5) Uani 1 1 d .
N2 N 1.0322(2) 0.0473(2) 0.34440(15) 0.0279(6) Uani 1 1 d .
N1 N 0.8350(2) 0.1413(2) 0.37286(14) 0.0248(6) Uani 1 1 d .
C4 C 0.7244(3) 0.0005(3) 0.43350(17) 0.0253(7) Uani 1 1 d .
C1 C 0.9282(3) 0.1350(3) 0.43149(18) 0.0285(8) Uani 1 1 d .
C13 C 0.5769(3) 0.3635(3) 0.22112(19) 0.0290(8) Uani 1 1 d .
C16 C 0.7401(3) 0.1956(3) 0.22418(17) 0.0250(7) Uani 1 1 d .
C3 C 0.7280(3) 0.1142(3) 0.39915(18) 0.0257(7) Uani 1 1 d .
C10 C 0.8268(3) 0.2576(3) 0.34335(17) 0.0267(7) Uani 1 1 d .
C25 C 0.6707(3) 0.1350(3) 0.09782(17) 0.0272(7) Uani 1 1 d .
C12 C 0.6552(3) 0.3507(3) 0.27997(18) 0.0274(7) Uani 1 1 d .
C2 C 1.0355(3) 0.1362(3) 0.40079(18) 0.0305(8) Uani 1 1 d .
C15 C 0.6642(3) 0.2084(3) 0.16288(17) 0.0253(7) Uani 1 1 d .
C23 C 0.9058(3) -0.3102(3) 0.3847(2) 0.0334(8) Uani 1 1 d .
C17 C 1.0746(3) -0.0607(3) 0.3778(2) 0.0338(8) Uani 1 1 d .
C5 C 0.6746(3) -0.0113(3) 0.49445(18) 0.0281(8) Uani 1 1 d .
C8 C 0.7486(3) -0.2040(3) 0.42861(17) 0.0268(7) Uani 1 1 d .
C9 C 0.7613(3) -0.0951(3) 0.39983(18) 0.0256(7) Uani 1 1 d .
C14 C 0.5839(3) 0.2930(3) 0.16336(18) 0.0282(7) Uani 1 1 d .
C27 C 0.6523(3) 0.0102(3) 0.11384(18) 0.0328(8) Uani 1 1 d .
C11 C 0.7372(3) 0.2683(3) 0.28183(17) 0.0262(7) Uani 1 1 d .
C20 C 0.7818(3) -0.3109(3) 0.39195(19) 0.0307(8) Uani 1 1 d .
C6 C 0.6605(3) -0.1161(3) 0.52362(18) 0.0284(8) Uani 1 1 d .
C24 C 0.4847(3) 0.4494(3) 0.21966(19) 0.0334(8) Uani 1 1 d .
C26 C 0.5825(3) 0.1669(3) 0.03576(18) 0.0328(8) Uani 1 1 d .
C7 C 0.6980(3) -0.2097(3) 0.49004(18) 0.0284(8) Uani 1 1 d .
C18 C 1.1085(3) 0.0822(3) 0.2940(2) 0.0349(8) Uani 1 1 d .
C21 C 0.7129(3) -0.3199(3) 0.31880(19) 0.0319(8) Uani 1 1 d .
C19 C 0.6053(3) -0.1293(3) 0.5894(2) 0.0360(8) Uani 1 1 d .
C28 C 0.7849(3) 0.1517(3) 0.07295(18) 0.0321(8) Uani 1 1 d .
C22 C 0.7603(3) -0.4177(3) 0.4329(2) 0.0387(9) Uani 1 1 d .
H1A H 0.9251 0.1988 0.4623 0.034 Uiso 1 1 d R
H1B H 0.9231 0.0664 0.4577 0.034 Uiso 1 1 d R
H3A H 0.7147 0.1695 0.4339 0.031 Uiso 1 1 d R
H3B H 0.6690 0.1162 0.3602 0.031 Uiso 1 1 d R
H10A H 0.8118 0.3092 0.3795 0.032 Uiso 1 1 d R
H10B H 0.8954 0.2775 0.3277 0.032 Uiso 1 1 d R
H12 H 0.6536 0.3995 0.3201 0.033 Uiso 1 1 d R
H2A H 1.0956 0.1205 0.4377 0.037 Uiso 1 1 d R
H2B H 1.0459 0.2092 0.3807 0.037 Uiso 1 1 d R
H23A H 0.9247 -0.3780 0.3615 0.040 Uiso 1 1 d R
H23B H 0.9481 -0.3062 0.4311 0.040 Uiso 1 1 d R
H23C H 0.9218 -0.2456 0.3575 0.040 Uiso 1 1 d R
H17A H 1.1491 -0.0502 0.4006 0.041 Uiso 1 1 d R
H17B H 1.0731 -0.1179 0.3419 0.041 Uiso 1 1 d R
H17C H 1.0293 -0.0839 0.4124 0.041 Uiso 1 1 d R
H5 H 0.6500 0.0551 0.5165 0.034 Uiso 1 1 d R
H14 H 0.5318 0.3018 0.1211 0.034 Uiso 1 1 d R
H27A H 0.6574 -0.0344 0.0723 0.039 Uiso 1 1 d R
H27B H 0.5806 0.0009 0.1276 0.039 Uiso 1 1 d R
H27C H 0.7075 -0.0142 0.1517 0.039 Uiso 1 1 d R
H24A H 0.4383 0.4458 0.1747 0.040 Uiso 1 1 d R
H24B H 0.5156 0.5239 0.2266 0.040 Uiso 1 1 d R
H24C H 0.4421 0.4327 0.2569 0.040 Uiso 1 1 d R
H26A H 0.5895 0.1195 -0.0041 0.039 Uiso 1 1 d R
H26B H 0.5916 0.2446 0.0233 0.039 Uiso 1 1 d R
H26C H 0.5108 0.1566 0.0496 0.039 Uiso 1 1 d R
H7 H 0.6890 -0.2820 0.5114 0.034 Uiso 1 1 d R
H18A H 1.1812 0.0926 0.3197 0.042 Uiso 1 1 d R
H18B H 1.0835 0.1519 0.2712 0.042 Uiso 1 1 d R
H18C H 1.1105 0.0245 0.2588 0.042 Uiso 1 1 d R
H21A H 0.6359 -0.3208 0.3236 0.038 Uiso 1 1 d R
H21B H 0.7313 -0.3882 0.2960 0.038 Uiso 1 1 d R
H21C H 0.7281 -0.2559 0.2908 0.038 Uiso 1 1 d R
H19A H 0.6022 -0.2078 0.6018 0.043 Uiso 1 1 d R
H19B H 0.5318 -0.0991 0.5806 0.043 Uiso 1 1 d R
H19C H 0.6474 -0.0886 0.6276 0.043 Uiso 1 1 d R
H28A H 0.7893 0.1056 0.0321 0.038 Uiso 1 1 d R
H28B H 0.8416 0.1296 0.1107 0.038 Uiso 1 1 d R
H28C H 0.7947 0.2297 0.0614 0.038 Uiso 1 1 d R
H22A H 0.6836 -0.4215 0.4381 0.046 Uiso 1 1 d R
H22B H 0.8040 -0.4144 0.4790 0.046 Uiso 1 1 d R
H22C H 0.7802 -0.4836 0.4082 0.046 Uiso 1 1 d R

loop_
_atom_site_aniso_label
_atom_site_aniso_U_11
_atom_site_aniso_U_22
_atom_site_aniso_U_33
_atom_site_aniso_U_23
_atom_site_aniso_U_13
_atom_site_aniso_U_12
Cl1 0.0349(5) 0.0328(5) 0.0252(5) -0.0016(3) -0.0007(4) 0.0076(3)
Al1 0.0222(5) 0.0267(6) 0.0187(5) 0.0001(4) -0.0053(4) 0.0003(4)
O2 0.0293(12) 0.0278(12) 0.0207(12) -0.0002(9) -0.0046(10) 0.0048(9)
O1 0.0275(12) 0.0281(12) 0.0226(12) -0.0027(9) -0.0005(10) -0.0013(9)
N2 0.0278(14) 0.0288(14) 0.0250(15) 0.0023(12) -0.0037(12) 0.0006(12)
N1 0.0252(14) 0.0259(14) 0.0202(14) -0.0010(11) -0.0077(11) 0.0000(11)
C4 0.0223(16) 0.0269(17) 0.0237(17) -0.0018(13) -0.0067(13) -0.0019(13)
C1 0.0297(18) 0.0304(17) 0.0218(17) -0.0015(14) -0.0081(14) -0.0015(14)
C13 0.0277(17) 0.0291(17) 0.0290(19) 0.0017(14) 0.0004(14) 0.0004(14)
C16 0.0258(16) 0.0243(16) 0.0235(17) 0.0040(13) -0.0015(13) 0.0003(13)
C3 0.0245(16) 0.0293(17) 0.0223(17) -0.0027(13) -0.0001(14) -0.0009(13)
C10 0.0322(17) 0.0242(16) 0.0216(17) -0.0035(13) -0.0028(14) -0.0043(13)
C25 0.0286(17) 0.0334(18) 0.0176(16) -0.0004(13) -0.0037(14) 0.0001(14)
C12 0.0301(17) 0.0257(17) 0.0247(17) 0.0000(13) -0.0019(14) 0.0004(13)
C2 0.0295(18) 0.0328(18) 0.0253(18) 0.0002(14) -0.0087(14) -0.0070(15)
C15 0.0259(16) 0.0269(17) 0.0212(17) 0.0010(13) -0.0033(13) -0.0030(13)
C23 0.0302(18) 0.0323(19) 0.034(2) -0.0013(15) -0.0074(15) 0.0034(14)
C17 0.0297(18) 0.0326(18) 0.035(2) 0.0054(15) -0.0077(16) 0.0021(14)
C5 0.0228(16) 0.0349(18) 0.0252(17) -0.0035(14) -0.0015(14) 0.0008(14)
C8 0.0210(16) 0.0315(18) 0.0252(17) 0.0021(14) -0.0059(13) -0.0026(13)
C9 0.0218(16) 0.0296(18) 0.0236(18) 0.0005(13) -0.0030(14) -0.0038(13)
C14 0.0274(17) 0.0330(18) 0.0222(17) 0.0023(14) -0.0036(14) -0.0013(14)
C27 0.0373(19) 0.0378(19) 0.0205(17) -0.0042(14) -0.0051(15) -0.0031(15)
C11 0.0295(17) 0.0253(16) 0.0225(17) 0.0015(13) -0.0004(14) -0.0040(13)
C20 0.0315(18) 0.0292(18) 0.0311(19) -0.0013(15) 0.0034(15) -0.0023(14)
C6 0.0235(16) 0.0351(18) 0.0244(18) -0.0047(14) -0.0044(14) -0.0063(14)
C24 0.0303(18) 0.0373(19) 0.0303(19) 0.0014(15) -0.0033(15) 0.0078(15)
C26 0.0339(19) 0.039(2) 0.0216(18) -0.0021(15) -0.0090(15) 0.0003(15)
C7 0.0226(16) 0.0323(18) 0.0280(18) 0.0020(14) -0.0038(14) -0.0029(13)
C18 0.0290(18) 0.038(2) 0.037(2) 0.0038(16) 0.0018(16) -0.0035(15)
C21 0.0297(17) 0.0297(18) 0.0344(19) -0.0065(15) -0.0020(15) -0.0021(14)
C19 0.0345(19) 0.043(2) 0.030(2) -0.0007(16) 0.0039(16) -0.0011(16)
C28 0.0334(18) 0.039(2) 0.0227(18) -0.0025(15) 0.0011(15) -0.0012(15)
C22 0.047(2) 0.0290(19) 0.041(2) -0.0009(16) 0.0083(18) -0.0007(16)

loop_
_atom_type_symbol
_atom_type_description
_atom_type_scat_dispersion_real
_atom_type_scat_dispersion_imag
_atom_type_scat_source
C C 0.0033 0.0016 'International Tables Vol C Tables 4.2.6.8 and 6.1.1.4'
H H 0.0000 0.0000 'International Tables Vol C Tables 4.2.6.8 and 6.1.1.4'
O O 0.0106 0.0060 'International Tables Vol C Tables 4.2.6.8 and 6.1.1.4'
N N 0.0061 0.0033 'International Tables Vol C Tables 4.2.6.8 and 6.1.1.4'
Al Al 0.0645 0.0514 'International Tables Vol C Tables 4.2.6.8 and 6.1.1.4'
Cl Cl 0.1484 0.1585 'International Tables Vol C Tables 4.2.6.8 and 6.1.1.4'

loop_
_diffrn_radiation_wavelength
0.71073

loop_
_geom_angle_atom_site_label_1
_geom_angle_atom_site_label_2
_geom_angle_atom_site_label_3
_geom_angle
O2 Al1 O1 129.29(12)
O2 Al1 N2 118.79(12)
O1 Al1 N2 111.34(12)
O2 Al1 N1 89.45(11)
O1 Al1 N1 88.93(11)
N2 Al1 N1 83.52(11)
O2 Al1 Cl1 92.26(8)
O1 Al1 Cl1 93.39(8)
N2 Al1 Cl1 91.80(9)
N1 Al1 Cl1 175.28(9)
C16 O2 Al1 134.0(2)
C9 O1 Al1 138.8(2)
C17 N2 C18 107.5(3)
C17 N2 C2 108.8(3)
C18 N2 C2 108.2(3)
C17 N2 Al1 108.5(2)
C18 N2 Al1 113.3(2)
C2 N2 Al1 110.4(2)
C1 N1 C10 109.6(2)
C1 N1 C3 110.6(2)
C10 N1 C3 108.0(2)
C1 N1 Al1 105.12(19)
C10 N1 Al1 111.3(2)
C3 N1 Al1 112.09(19)
C5 C4 C9 120.5(3)
C5 C4 C3 119.9(3)
C9 C4 C3 119.3(3)
N1 C1 C2 109.0(3)
C12 C13 C14 117.6(3)
C12 C13 C24 121.2(3)
C14 C13 C24 121.1(3)
O2 C16 C15 121.2(3)
O2 C16 C11 118.7(3)
C15 C16 C11 120.2(3)
C4 C3 N1 114.8(3)
N1 C10 C11 112.2(2)
C15 C25 C27 111.1(3)
C15 C25 C26 112.0(3)
C27 C25 C26 106.5(3)
C15 C25 C28 109.4(3)
C27 C25 C28 110.4(3)
C26 C25 C28 107.4(3)
C13 C12 C11 120.8(3)
N2 C2 C1 109.6(3)
C16 C15 C14 117.1(3)
C16 C15 C25 120.9(3)
C14 C15 C25 122.0(3)
C6 C5 C4 121.4(3)
C7 C8 C9 116.9(3)
C7 C8 C20 121.4(3)
C9 C8 C20 121.6(3)
O1 C9 C4 120.0(3)
O1 C9 C8 120.4(3)
C4 C9 C8 119.6(3)
C13 C14 C15 123.7(3)
C12 C11 C16 120.5(3)
C12 C11 C10 121.6(3)
C16 C11 C10 117.8(3)
C21 C20 C22 107.2(3)
C21 C20 C8 109.1(3)
C22 C20 C8 111.9(3)
C21 C20 C23 109.9(3)
C22 C20 C23 107.1(3)
C8 C20 C23 111.5(3)
C5 C6 C7 117.4(3)
C5 C6 C19 121.5(3)
C7 C6 C19 121.1(3)
C6 C7 C8 124.2(3)
N1 C1 H1A 109.1
C2 C1 H1A 110.0
N1 C1 H1B 109.5
C2 C1 H1B 109.6
H1A C1 H1B 109.5
C4 C3 H3A 106.9
N1 C3 H3A 109.1
C4 C3 H3B 107.1
N1 C3 H3B 109.4
H3A C3 H3B 109.5
N1 C10 H10A 109.0
C11 C10 H10A 108.5
N1 C10 H10B 109.3
C11 C10 H10B 108.3
H10A C10 H10B 109.5
C13 C12 H12 119.4
C11 C12 H12 119.8
N2 C2 H2A 109.2
C1 C2 H2A 109.4
N2 C2 H2B 109.6
C1 C2 H2B 109.6
H2A C2 H2B 109.5
C20 C23 H23A 110.0
C20 C23 H23B 108.9
H23A C23 H23B 109.4
C20 C23 H23C 109.5
H23A C23 H23C 109.5
H23B C23 H23C 109.5
N2 C17 H17A 109.5
N2 C17 H17B 109.2
H17A C17 H17B 109.4
N2 C17 H17C 109.8
H17A C17 H17C 109.4
H17B C17 H17C 109.5
C6 C5 H5 119.5
C4 C5 H5 119.1
C13 C14 H14 119.4
C15 C14 H14 117.0
C25 C27 H27A 109.6
C25 C27 H27B 109.5
H27A C27 H27B 109.5
C25 C27 H27C 109.4
H27A C27 H27C 109.4
H27B C27 H27C 109.5
C13 C24 H24A 109.3
C13 C24 H24B 109.5
H24A C24 H24B 109.5
C13 C24 H24C 109.4
H24A C24 H24C 109.6
H24B C24 H24C 109.5
C25 C26 H26A 109.6
C25 C26 H26B 109.5
H26A C26 H26B 109.6
C25 C26 H26C 109.2
H26A C26 H26C 109.5
H26B C26 H26C 109.5
C6 C7 H7 116.5
C8 C7 H7 119.3
N2 C18 H18A 109.2
N2 C18 H18B 109.9
H18A C18 H18B 109.4
N2 C18 H18C 109.6
H18A C18 H18C 109.4
H18B C18 H18C 109.4
C20 C21 H21A 109.6
C20 C21 H21B 109.7
H21A C21 H21B 109.4
C20 C21 H21C 109.1
H21A C21 H21C 109.5
H21B C21 H21C 109.5
C6 C19 H19A 110.0
C6 C19 H19B 109.6
H19A C19 H19B 109.4
C6 C19 H19C 108.8
H19A C19 H19C 109.5
H19B C19 H19C 109.5
C25 C28 H28A 109.6
C25 C28 H28B 108.8
H28A C28 H28B 109.5
C25 C28 H28C 109.9
H28A C28 H28C 109.6
H28B C28 H28C 109.4
C20 C22 H22A 109.6
C20 C22 H22B 108.6
H22A C22 H22B 109.4
C20 C22 H22C 110.2
H22A C22 H22C 109.5
H22B C22 H22C 109.5

loop_
_geom_bond_atom_site_label_1
_geom_bond_atom_site_label_2
_geom_bond_distance
Cl1 Al1 2.2551(12)
Al1 O2 1.736(2)
Al1 O1 1.754(2)
Al1 N2 2.049(3)
Al1 N1 2.129(3)
O2 C16 1.356(4)
O1 C9 1.351(4)
N2 C17 1.487(4)
N2 C18 1.492(4)
N2 C2 1.500(4)
N1 C1 1.481(4)
N1 C10 1.484(4)
N1 C3 1.503(4)
C4 C5 1.396(5)
C4 C9 1.406(5)
C4 C3 1.498(4)
C1 C2 1.514(5)
C13 C12 1.375(5)
C13 C14 1.394(5)
C13 C24 1.517(5)
C16 C15 1.393(4)
C16 C11 1.400(5)
C10 C11 1.491(5)
C25 C15 1.525(5)
C25 C27 1.530(5)
C25 C26 1.530(4)
C25 C28 1.553(5)
C12 C11 1.396(5)
C15 C14 1.404(5)
C23 C20 1.546(5)
C5 C6 1.379(5)
C8 C7 1.403(5)
C8 C9 1.417(5)
C8 C20 1.528(5)
C20 C21 1.526(5)
C20 C22 1.527(5)
C6 C7 1.389(5)
C6 C19 1.517(5)
C1 H1A 0.9599
C1 H1B 0.9592
C3 H3A 0.9606
C3 H3B 0.9596
C10 H10A 0.9587
C10 H10B 0.9605
C12 H12 0.9601
C2 H2A 0.9603
C2 H2B 0.9602
C23 H23A 0.9599
C23 H23B 0.9598
C23 H23C 0.9592
C17 H17A 0.9608
C17 H17B 0.9605
C17 H17C 0.9613
C5 H5 0.9598
C14 H14 0.9593
C27 H27A 0.9603
C27 H27B 0.9589
C27 H27C 0.9601
C24 H24A 0.9598
C24 H24B 0.9602
C24 H24C 0.9606
C26 H26A 0.9586
C26 H26B 0.9595
C26 H26C 0.9606
C7 H7 0.9603
C18 H18A 0.9608
C18 H18B 0.9608
C18 H18C 0.9597
C21 H21A 0.9610
C21 H21B 0.9593
C21 H21C 0.9596
C19 H19A 0.9597
C19 H19B 0.9608
C19 H19C 0.9590
C28 H28A 0.9592
C28 H28B 0.9610
C28 H28C 0.9598
C22 H22A 0.9601
C22 H22B 0.9617
C22 H22C 0.9599
